data_4327107
loop_
_publ_author_name
'Xiang-Qian Fang'
'Zhao-Peng Deng'
'Li-Hua Huo'
'Wang Wan'
'Zhi-Biao Zhu'
'Hui Zhao'
'Shan Gao'

_publ_section_title
;
 New Family of Silver(I) Complexes Based on Hydroxyl and Carboxyl Groups
 Decorated Arenesulfonic Acid: Syntheses, Structures, and Luminescent
 Properties
;
_journal_name_full 'Inorganic Chemistry'
_journal_page_first 12562
_journal_page_last 12574
_journal_paper_doi 10.1021/ic201589p
_journal_volume 50
_journal_year 2011
_chemical_formula_moiety 'C7 H7 Ag O7 S'
_chemical_formula_sum 'C7 H7 Ag O7 S'
_chemical_formula_weight 343.06
_chemical_name_systematic
; 
 ? 
;
_space_group_IT_number 15
_symmetry_cell_setting monoclinic
_symmetry_space_group_name_Hall '-C 2yc'
_symmetry_space_group_name_H-M 'C 1 2/c 1'
_atom_sites_solution_hydrogens geom
_atom_sites_solution_primary direct
_atom_sites_solution_secondary difmap
_audit_creation_method SHELXL-97
_cell_angle_alpha 90.00
_cell_angle_beta 103.96(3)
_cell_angle_gamma 90.00
_cell_formula_units_Z 8
_cell_length_a 20.417(4)
_cell_length_b 7.7642(16)
_cell_length_c 11.886(2)
_cell_measurement_reflns_used 7463
_cell_measurement_temperature 295(2)
_cell_measurement_theta_max 27.45
_cell_measurement_theta_min 3.21
_cell_volume 1828.5(6)
_computing_cell_refinement RAPID-AUTO
_computing_data_collection 'RAPID-AUTO (Rigaku Corporation, 1998)'
_computing_data_reduction 'CrystalStructure (Rigaku/MSC and Rigaku Corporation, 2002)'
_computing_molecular_graphics SHELXL-97
_computing_publication_material SHELXL-97
_computing_structure_refinement 'SHELXL-97 (Sheldrick, 1997)'
_computing_structure_solution 'SHELXS-97 (Sheldrick, 1997)'
_diffrn_ambient_temperature 295(2)
_diffrn_detector_area_resol_mean 10.000
_diffrn_measured_fraction_theta_full 0.996
_diffrn_measured_fraction_theta_max 0.996
_diffrn_measurement_device_type 'Rigaku RAXIS-RAPID'
_diffrn_measurement_method \w
_diffrn_radiation_monochromator graphite
_diffrn_radiation_source 'fine-focus sealed tube'
_diffrn_radiation_type MoK\a
_diffrn_radiation_wavelength 0.71073
_diffrn_reflns_av_R_equivalents 0.0287
_diffrn_reflns_av_sigmaI/netI 0.0234
_diffrn_reflns_limit_h_max 26
_diffrn_reflns_limit_h_min -26
_diffrn_reflns_limit_k_max 10
_diffrn_reflns_limit_k_min -10
_diffrn_reflns_limit_l_max 15
_diffrn_reflns_limit_l_min -13
_diffrn_reflns_number 8627
_diffrn_reflns_theta_full 27.45
_diffrn_reflns_theta_max 27.45
_diffrn_reflns_theta_min 3.19
_diffrn_standards_decay_% 0
_diffrn_standards_interval_count 0
_diffrn_standards_interval_time 0
_diffrn_standards_number 0
_exptl_absorpt_coefficient_mu 2.452
_exptl_absorpt_correction_T_max 0.7574
_exptl_absorpt_correction_T_min 0.6530
_exptl_absorpt_correction_type multi-scan
_exptl_absorpt_process_details 'ABSCOR (Higashi, 1995)'
_exptl_crystal_colour colorless
_exptl_crystal_density_diffrn 2.492
_exptl_crystal_description prism
_exptl_crystal_F_000 1344
_exptl_crystal_size_max 0.19
_exptl_crystal_size_mid 0.14
_exptl_crystal_size_min 0.12
_refine_diff_density_max 0.719
_refine_diff_density_min -0.678
_refine_diff_density_rms 0.104
_refine_ls_extinction_method none
_refine_ls_goodness_of_fit_ref 1.094
_refine_ls_hydrogen_treatment mixed
_refine_ls_matrix_type full
_refine_ls_number_parameters 154
_refine_ls_number_reflns 2083
_refine_ls_number_restraints 4
_refine_ls_restrained_S_all 1.093
_refine_ls_R_factor_all 0.0256
_refine_ls_R_factor_gt 0.0216
_refine_ls_shift/su_max 0.002
_refine_ls_shift/su_mean 0.000
_refine_ls_structure_factor_coef Fsqd
_refine_ls_weighting_details 'calc w=1/[\s^2^(Fo^2^)+(0.0138P)^2^+6.8256P] where P=(Fo^2^+2Fc^2^)/3'
_refine_ls_weighting_scheme calc
_refine_ls_wR_factor_gt 0.0455
_refine_ls_wR_factor_ref 0.0532
_reflns_number_gt 1898
_reflns_number_total 2083
_reflns_threshold_expression >2sigma(I)
_cod_data_source_file ic201589p_si_002_5.cif
_cod_data_source_block complex5
_cod_original_cell_volume 1828.6(6)
_cod_original_sg_symbol_H-M 'C 2/c'
_cod_database_code 4327107

loop_
_symmetry_equiv_pos_as_xyz
'x, y, z'
'-x, y, -z+1/2'
'x+1/2, y+1/2, z'
'-x+1/2, y+1/2, -z+1/2'
'-x, -y, -z'
'x, -y, z-1/2'
'-x+1/2, -y+1/2, -z'
'x+1/2, -y+1/2, z-1/2'

loop_
_atom_site_label
_atom_site_type_symbol
_atom_site_fract_x
_atom_site_fract_y
_atom_site_fract_z
_atom_site_U_iso_or_equiv
_atom_site_adp_type
_atom_site_occupancy
_atom_site_symmetry_multiplicity
_atom_site_calc_flag
_atom_site_refinement_flags
Ag1 Ag 0.515288(11) 0.66410(3) 0.409519(18) 0.02789(8) Uani 1 1 d .
S1 S 0.40721(3) 0.37279(8) 0.28697(5) 0.01702(13) Uani 1 1 d .
O1 O 0.42458(10) 0.5467(2) 0.25710(17) 0.0253(4) Uani 1 1 d .
O2 O 0.45977(9) 0.2957(3) 0.37862(16) 0.0255(4) Uani 1 1 d .
O3 O 0.38763(9) 0.2610(2) 0.18558(15) 0.0217(4) Uani 1 1 d .
O4 O 0.39550(9) 0.5756(2) 0.49028(16) 0.0234(4) Uani 1 1 d .
H4O H 0.3918 0.6244 0.5496 0.035 Uiso 1 1 calc R
O5 O 0.16252(10) 0.5495(3) 0.55646(17) 0.0308(5) Uani 1 1 d D
H5O H 0.1258(10) 0.546(5) 0.578(3) 0.046 Uiso 1 1 d D
O6 O 0.10139(10) 0.3930(3) 0.41104(18) 0.0294(4) Uani 1 1 d .
O1W O 0.44342(10) 0.9310(3) 0.34508(18) 0.0286(4) Uani 1 1 d D
H1W1 H 0.4263(17) 0.928(4) 0.2727(10) 0.043 Uiso 1 1 d D
H1W2 H 0.4634(16) 1.026(3) 0.363(2) 0.043 Uiso 1 1 d D
C1 C 0.33429(12) 0.3940(3) 0.3418(2) 0.0177(5) Uani 1 1 d .
C2 C 0.33569(12) 0.4997(3) 0.4381(2) 0.0170(5) Uani 1 1 d .
C3 C 0.27751(13) 0.5206(3) 0.4774(2) 0.0193(5) Uani 1 1 d .
H3 H 0.2779 0.5916 0.5406 0.023 Uiso 1 1 calc R
C4 C 0.21835(13) 0.4348(3) 0.4221(2) 0.0192(5) Uani 1 1 d .
C5 C 0.21746(13) 0.3264(3) 0.3284(2) 0.0214(5) Uani 1 1 d .
H5 H 0.1782 0.2675 0.2931 0.026 Uiso 1 1 calc R
C6 C 0.27528(13) 0.3067(3) 0.2884(2) 0.0202(5) Uani 1 1 d .
H6 H 0.2748 0.2350 0.2255 0.024 Uiso 1 1 calc R
C7 C 0.15501(13) 0.4565(3) 0.4619(2) 0.0207(5) Uani 1 1 d .

loop_
_atom_site_aniso_label
_atom_site_aniso_U_11
_atom_site_aniso_U_22
_atom_site_aniso_U_33
_atom_site_aniso_U_23
_atom_site_aniso_U_13
_atom_site_aniso_U_12
Ag1 0.02526(12) 0.02949(12) 0.02611(12) 0.00071(9) 0.00069(8) -0.00453(9)
S1 0.0163(3) 0.0192(3) 0.0161(3) -0.0015(2) 0.0049(2) -0.0010(2)
O1 0.0279(10) 0.0208(9) 0.0300(10) 0.0001(8) 0.0124(8) -0.0049(8)
O2 0.0206(10) 0.0326(10) 0.0217(9) -0.0006(8) 0.0019(7) 0.0052(8)
O3 0.0250(10) 0.0229(9) 0.0177(9) -0.0034(7) 0.0064(7) -0.0012(8)
O4 0.0170(9) 0.0326(10) 0.0206(9) -0.0117(8) 0.0045(7) -0.0063(8)
O5 0.0216(10) 0.0437(12) 0.0298(11) -0.0071(9) 0.0111(8) 0.0005(9)
O6 0.0202(10) 0.0339(11) 0.0357(11) -0.0019(9) 0.0097(8) -0.0069(8)
O1W 0.0256(11) 0.0281(10) 0.0319(11) -0.0006(9) 0.0066(9) -0.0007(8)
C1 0.0159(12) 0.0187(11) 0.0197(12) 0.0020(10) 0.0062(9) 0.0011(9)
C2 0.0166(12) 0.0186(11) 0.0147(11) -0.0001(10) 0.0015(9) -0.0017(9)
C3 0.0195(12) 0.0207(12) 0.0179(12) -0.0028(10) 0.0048(10) -0.0002(10)
C4 0.0167(12) 0.0203(12) 0.0217(13) 0.0062(10) 0.0066(10) 0.0009(10)
C5 0.0184(12) 0.0221(12) 0.0222(13) 0.0011(11) 0.0021(10) -0.0024(10)
C6 0.0214(13) 0.0215(12) 0.0172(12) -0.0027(10) 0.0038(10) -0.0020(10)
C7 0.0201(13) 0.0201(12) 0.0230(13) 0.0062(10) 0.0072(10) 0.0009(10)

loop_
_atom_type_symbol
_atom_type_description
_atom_type_scat_dispersion_real
_atom_type_scat_dispersion_imag
_atom_type_scat_source
C C 0.0033 0.0016 'International Tables Vol C Tables 4.2.6.8 and 6.1.1.4'
H H 0.0000 0.0000 'International Tables Vol C Tables 4.2.6.8 and 6.1.1.4'
O O 0.0106 0.0060 'International Tables Vol C Tables 4.2.6.8 and 6.1.1.4'
S S 0.1246 0.1234 'International Tables Vol C Tables 4.2.6.8 and 6.1.1.4'
Ag Ag -0.8971 1.1015 'International Tables Vol C Tables 4.2.6.8 and 6.1.1.4'

loop_
_geom_angle_atom_site_label_1
_geom_angle_atom_site_label_2
_geom_angle_atom_site_label_3
_geom_angle
_geom_angle_site_symmetry_1
_geom_angle_site_symmetry_3
O1 Ag1 O2 137.75(7) . 5_666
O1 Ag1 O6 132.84(7) . 3
O2 Ag1 O6 86.04(7) 5_666 3
O1 Ag1 O1W 78.54(7) . .
O2 Ag1 O1W 99.58(7) 5_666 .
O6 Ag1 O1W 77.09(7) 3 .
O1 Ag1 O1 74.29(6) . 2_655
O6 Ag1 O1 78.67(6) 3 2_655
O2 Ag1 O1 139.99(6) 5_666 2_655
O1W Ag1 O1 112.41(6) . 2_655
O4 Ag1 O1 73.33(5) 5_666 2_655
O4 Ag1 O1 112.65(5) 5_666 .
O4 Ag1 O1W 168.75(5) 5_666 .
O4 Ag1 O2 71.50(6) 5_666 5_666
O4 Ag1 O6 95.13(6) 5_666 3
O2 S1 O3 112.20(11) . .
O2 S1 O1 112.46(12) . .
O3 S1 O1 112.51(11) . .
O2 S1 C1 107.19(12) . .
O3 S1 C1 105.75(12) . .
O1 S1 C1 106.17(11) . .
S1 O1 Ag1 110.54(11) . .
S1 O2 Ag1 130.08(11) . 5_666
C2 O4 H4O 109.5 . .
C7 O5 H5O 108(3) . .
C7 O6 Ag1 146.86(18) . 3_445
Ag1 O1W H1W1 110(2) . .
Ag1 O1W H1W2 115(2) . .
H1W1 O1W H1W2 110.0(16) . .
C6 C1 C2 120.0(2) . .
C6 C1 S1 119.91(19) . .
C2 C1 S1 120.05(19) . .
O4 C2 C3 122.8(2) . .
O4 C2 C1 117.6(2) . .
C3 C2 C1 119.5(2) . .
C2 C3 C4 119.9(2) . .
C2 C3 H3 120.0 . .
C4 C3 H3 120.0 . .
C5 C4 C3 120.5(2) . .
C5 C4 C7 118.5(2) . .
C3 C4 C7 121.0(2) . .
C6 C5 C4 119.6(2) . .
C6 C5 H5 120.2 . .
C4 C5 H5 120.2 . .
C5 C6 C1 120.4(2) . .
C5 C6 H6 119.8 . .
C1 C6 H6 119.8 . .
O6 C7 O5 123.5(2) . .
O6 C7 C4 122.7(2) . .
O5 C7 C4 113.7(2) . .

loop_
_geom_bond_atom_site_label_1
_geom_bond_atom_site_label_2
_geom_bond_distance
_geom_bond_site_symmetry_2
Ag1 O1 2.434(2) .
Ag1 O2 2.466(2) 5_666
Ag1 O6 2.497(2) 3
Ag1 O1W 2.548(2) .
Ag1 O1 2.726(2) 2_655
Ag1 O4 2.675(2) 5_666
Ag1 O4 2.917(2) .
S1 O2 1.460(2) .
S1 O3 1.4605(19) .
S1 O1 1.4613(19) .
S1 C1 1.771(3) .
O2 Ag1 2.4655(19) 5_666
O4 C2 1.363(3) .
O4 H4O 0.8200 .
O5 C7 1.313(3) .
O5 H5O 0.85(3) .
O6 C7 1.220(3) .
O6 Ag1 2.497(2) 3_445
O1W H1W1 0.85(1) .
O1W H1W2 0.85(3) .
C1 C6 1.394(4) .
C1 C2 1.404(3) .
C2 C3 1.387(4) .
C3 C4 1.397(4) .
C3 H3 0.9300 .
C4 C5 1.392(4) .
C4 C7 1.490(4) .
C5 C6 1.384(4) .
C5 H5 0.9300 .
C6 H6 0.9300 .

loop_
_geom_hbond_atom_site_label_D
_geom_hbond_atom_site_label_H
_geom_hbond_atom_site_label_A
_geom_hbond_distance_DH
_geom_hbond_distance_HA
_geom_hbond_distance_DA
_geom_hbond_angle_DHA
_geom_hbond_site_symmetry_A
O4 H4O O3 0.82 1.86 2.684(3) 177.3 6_566
O5 H5O O1W 0.85(3) 1.87(3) 2.701(3) 166(4) 7_566
O1W H1W1 O6 0.85(1) 2.14(1) 2.974(3) 170(4) 4
O1W H1W2 O2 0.85(3) 2.11(2) 2.868(3) 150(3) 1_565

loop_
_geom_torsion_atom_site_label_1
_geom_torsion_atom_site_label_2
_geom_torsion_atom_site_label_3
_geom_torsion_atom_site_label_4
_geom_torsion
_geom_torsion_site_symmetry_1
_geom_torsion_site_symmetry_4
O2 S1 O1 Ag1 -17.31(14) . .
O3 S1 O1 Ag1 -145.17(10) . .
C1 S1 O1 Ag1 99.61(12) . .
O2 Ag1 O1 S1 -51.89(15) 5_666 .
O6 Ag1 O1 S1 156.37(9) 3 .
O1W Ag1 O1 S1 -143.56(12) . .
O3 S1 O2 Ag1 -151.50(13) . 5_666
O1 S1 O2 Ag1 80.48(16) . 5_666
C1 S1 O2 Ag1 -35.84(18) . 5_666
O2 S1 C1 C6 -118.3(2) . .
O3 S1 C1 C6 1.6(2) . .
O1 S1 C1 C6 121.3(2) . .
O2 S1 C1 C2 62.4(2) . .
O3 S1 C1 C2 -177.8(2) . .
O1 S1 C1 C2 -58.0(2) . .
C6 C1 C2 O4 177.0(2) . .
S1 C1 C2 O4 -3.6(3) . .
C6 C1 C2 C3 -1.9(4) . .
S1 C1 C2 C3 177.49(19) . .
O4 C2 C3 C4 -178.0(2) . .
C1 C2 C3 C4 0.8(4) . .
C2 C3 C4 C5 0.9(4) . .
C2 C3 C4 C7 -179.4(2) . .
C3 C4 C5 C6 -1.5(4) . .
C7 C4 C5 C6 178.8(2) . .
C4 C5 C6 C1 0.4(4) . .
C2 C1 C6 C5 1.2(4) . .
S1 C1 C6 C5 -178.1(2) . .
Ag1 O6 C7 O5 -73.7(4) 3_445 .
Ag1 O6 C7 C4 106.2(3) 3_445 .
C5 C4 C7 O6 -5.3(4) . .
C3 C4 C7 O6 174.9(2) . .
C5 C4 C7 O5 174.6(2) . .
C3 C4 C7 O5 -5.2(3) . .
